data_7003530
loop_
_publ_author_name
'Sit, Mei-Mei'
'Chan, Hoi-Shan'
'Xie, Zuowei'

_publ_section_title
;
 Synthesis, structure, and reactivity of Group 4 metallacycles
 incorporating a Me2C-linked cyclopentadienyl-carboranyl ligand
;
_journal_issue 11
_journal_name_full 'Dalton Transactions'
_journal_page_first 1454
_journal_page_last 1464
_journal_paper_doi 10.1039/b716929a
_journal_year 2008
_chemical_formula_sum 'C35 H51 B10 N4 Ti'
_chemical_formula_weight 683.80
_chemical_name_systematic
;
?
;
_space_group_IT_number 14
_symmetry_cell_setting monoclinic
_symmetry_space_group_name_Hall '-P 2yn'
_symmetry_space_group_name_H-M 'P 1 21/n 1'
_atom_sites_solution_hydrogens geom
_atom_sites_solution_primary direct
_atom_sites_solution_secondary difmap
_audit_creation_method SHELXL-97
_cell_angle_alpha 90.00
_cell_angle_beta 98.56(3)
_cell_angle_gamma 90.00
_cell_formula_units_Z 4
_cell_length_a 10.500(2)
_cell_length_b 17.092(3)
_cell_length_c 21.352(4)
_cell_measurement_temperature 293(2)
_cell_volume 3789.3(12)
_computing_cell_refinement 'Bruker FRAMBO'
_computing_data_collection 'Bruker FRAMBO'
_computing_data_reduction 'Bruker SAINT'
_computing_molecular_graphics 'SIEMENS SHELXTL'
_computing_publication_material 'SIEMENS SHELXTL'
_computing_structure_refinement 'SHELXL-97 (Sheldrick, 1997)'
_computing_structure_solution 'SHELXS-97 (Sheldrick, 1990)'
_diffrn_ambient_temperature 293(2)
_diffrn_measured_fraction_theta_full 0.999
_diffrn_measured_fraction_theta_max 0.999
_diffrn_measurement_device_type 'AFC7R RIGAKU DIFFRACTOMETER'
_diffrn_measurement_method 'OMEGA SCAN'
_diffrn_radiation_monochromator graphite
_diffrn_radiation_source 'fine-focus sealed tube'
_diffrn_radiation_type MoK\a
_diffrn_radiation_wavelength 0.71073
_diffrn_reflns_av_R_equivalents 0.0721
_diffrn_reflns_av_sigmaI/netI 0.1842
_diffrn_reflns_limit_h_max 12
_diffrn_reflns_limit_h_min 0
_diffrn_reflns_limit_k_max 20
_diffrn_reflns_limit_k_min 0
_diffrn_reflns_limit_l_max 25
_diffrn_reflns_limit_l_min -25
_diffrn_reflns_number 7069
_diffrn_reflns_theta_full 25.01
_diffrn_reflns_theta_max 25.01
_diffrn_reflns_theta_min 2.05
_exptl_absorpt_coefficient_mu 0.257
_exptl_absorpt_correction_T_max 1.0000
_exptl_absorpt_correction_T_min 0.94334
_exptl_absorpt_correction_type sadabs
_exptl_crystal_colour Yellow
_exptl_crystal_density_diffrn 1.199
_exptl_crystal_density_method 'not measured'
_exptl_crystal_description Block
_exptl_crystal_F_000 1444
_exptl_crystal_size_max 0.40
_exptl_crystal_size_mid 0.30
_exptl_crystal_size_min 0.20
_refine_diff_density_max 0.287
_refine_diff_density_min -0.377
_refine_diff_density_rms 0.058
_refine_ls_extinction_method none
_refine_ls_goodness_of_fit_ref 0.968
_refine_ls_hydrogen_treatment riding
_refine_ls_matrix_type full
_refine_ls_number_parameters 451
_refine_ls_number_reflns 6681
_refine_ls_number_restraints 0
_refine_ls_restrained_S_all 0.968
_refine_ls_R_factor_all 0.2147
_refine_ls_R_factor_gt 0.0710
_refine_ls_shift/su_max 0.004
_refine_ls_shift/su_mean 0.000
_refine_ls_structure_factor_coef Fsqd
_refine_ls_weighting_details 'calc w=1/[\s^2^(Fo^2^)+(0.0892P)^2^+0.0000P] where P=(Fo^2^+2Fc^2^)/3'
_refine_ls_weighting_scheme calc
_refine_ls_wR_factor_gt 0.1740
_refine_ls_wR_factor_ref 0.2227
_reflns_number_gt 2919
_reflns_number_total 6681
_reflns_threshold_expression >2sigma(I)
_cod_data_source_file b716929a.txt
_cod_data_source_block 3a
_cod_depositor_comments
;
The following automatic conversions were performed:
'_symmetry_cell_setting' value 'Monoclinic' changed to 'monoclinic'
according to '/home/saulius/struct/CIF-dictionaries/cif_core.dic'
dictionary named 'cif_core.dic' version 2.4.1 from 2010-06-29.

Automatic conversion script
Id: cif_fix_enum 1527 2010-12-29 10:47:43Z saulius 
;
_cod_original_cell_volume 3789.5(13)
_cod_original_sg_symbol_H-M P2(1)/n
_cod_database_code 7003530

loop_
_symmetry_equiv_pos_as_xyz
'x, y, z'
'-x+1/2, y+1/2, -z+1/2'
'-x, -y, -z'
'x-1/2, -y-1/2, z-1/2'

loop_
_atom_site_label
_atom_site_type_symbol
_atom_site_fract_x
_atom_site_fract_y
_atom_site_fract_z
_atom_site_U_iso_or_equiv
_atom_site_adp_type
_atom_site_occupancy
_atom_site_symmetry_multiplicity
_atom_site_calc_flag
_atom_site_refinement_flags
_atom_site_disorder_assembly
_atom_site_disorder_group
Ti1 Ti 0.45742(8) 0.31881(5) 0.24971(4) 0.0416(3) Uani 1 1 d . . .
N1 N 0.3877(4) 0.2050(3) 0.2241(2) 0.0488(12) Uani 1 1 d . . .
N2 N 0.2322(5) 0.2142(3) 0.2961(3) 0.0807(17) Uani 1 1 d . . .
N3 N 0.4116(5) 0.3157(3) 0.3993(2) 0.0695(14) Uani 1 1 d . . .
N4 N 0.5817(4) 0.3319(2) 0.33583(19) 0.0507(12) Uani 1 1 d . . .
C1 C 0.6434(5) 0.3606(3) 0.1345(2) 0.0496(14) Uani 1 1 d . . .
C2 C 0.6267(5) 0.2978(3) 0.1958(2) 0.0429(13) Uani 1 1 d . . .
C11 C 0.5389(5) 0.4260(3) 0.1220(3) 0.0539(15) Uani 1 1 d . . .
C12 C 0.6002(7) 0.5079(3) 0.1270(3) 0.085(2) Uani 1 1 d . . .
H12A H 0.5340 0.5468 0.1183 0.128 Uiso 1 1 calc R . .
H12B H 0.6591 0.5125 0.0968 0.128 Uiso 1 1 calc R . .
H12C H 0.6458 0.5155 0.1690 0.128 Uiso 1 1 calc R . .
C13 C 0.4627(7) 0.4180(4) 0.0554(3) 0.087(2) Uani 1 1 d . . .
H13A H 0.3999 0.4592 0.0483 0.131 Uiso 1 1 calc R . .
H13B H 0.4199 0.3683 0.0515 0.131 Uiso 1 1 calc R . .
H13C H 0.5205 0.4217 0.0247 0.131 Uiso 1 1 calc R . .
C14 C 0.4465(5) 0.4189(3) 0.1706(2) 0.0470(13) Uani 1 1 d . . .
C15 C 0.3292(5) 0.3792(4) 0.1614(3) 0.0613(16) Uani 1 1 d . . .
H15A H 0.2906 0.3530 0.1224 0.074 Uiso 1 1 calc R . .
C16 C 0.2699(6) 0.3912(4) 0.2155(4) 0.076(2) Uani 1 1 d . . .
H16A H 0.1820 0.3757 0.2202 0.091 Uiso 1 1 calc R . .
C17 C 0.3509(6) 0.4372(4) 0.2575(3) 0.0680(18) Uani 1 1 d . . .
H17A H 0.3293 0.4601 0.2967 0.082 Uiso 1 1 calc R . .
C18 C 0.4590(6) 0.4557(3) 0.2296(3) 0.0565(15) Uani 1 1 d . . .
H18A H 0.5274 0.4923 0.2465 0.068 Uiso 1 1 calc R . .
C21 C 0.3737(5) 0.1307(3) 0.1926(3) 0.0563(15) Uani 1 1 d . . .
C22 C 0.2922(6) 0.1243(4) 0.1356(3) 0.0657(17) Uani 1 1 d . . .
C23 C 0.2907(8) 0.0553(5) 0.1024(3) 0.093(2) Uani 1 1 d . . .
H23A H 0.2360 0.0498 0.0641 0.111 Uiso 1 1 calc R . .
C24 C 0.3699(9) -0.0057(5) 0.1256(5) 0.100(3) Uani 1 1 d . . .
H24A H 0.3736 -0.0506 0.1012 0.120 Uiso 1 1 calc R . .
C25 C 0.4423(7) -0.0009(4) 0.1834(4) 0.083(2) Uani 1 1 d . . .
H25A H 0.4909 -0.0439 0.1993 0.099 Uiso 1 1 calc R . .
C26 C 0.4456(6) 0.0672(4) 0.2196(3) 0.0637(16) Uani 1 1 d . . .
C27 C 0.2065(7) 0.1911(5) 0.1089(3) 0.100(3) Uani 1 1 d . . .
H27A H 0.2189 0.2349 0.1373 0.150 Uiso 1 1 calc R . .
H27B H 0.1181 0.1748 0.1039 0.150 Uiso 1 1 calc R . .
H27C H 0.2282 0.2061 0.0684 0.150 Uiso 1 1 calc R . .
C28 C 0.5241(7) 0.0710(4) 0.2833(3) 0.089(2) Uani 1 1 d . . .
H28A H 0.5151 0.1218 0.3014 0.134 Uiso 1 1 calc R . .
H28B H 0.6129 0.0619 0.2798 0.134 Uiso 1 1 calc R . .
H28C H 0.4949 0.0318 0.3101 0.134 Uiso 1 1 calc R . .
C31 C 0.6982(6) 0.3420(4) 0.3796(3) 0.0565(15) Uani 1 1 d . . .
C32 C 0.7638(6) 0.2760(4) 0.4066(3) 0.0680(17) Uani 1 1 d . . .
C33 C 0.8784(7) 0.2864(5) 0.4471(3) 0.088(2) Uani 1 1 d . . .
H33A H 0.9244 0.2430 0.4643 0.106 Uiso 1 1 calc R . .
C34 C 0.9251(8) 0.3609(7) 0.4623(4) 0.102(3) Uani 1 1 d . . .
H34A H 1.0021 0.3675 0.4895 0.122 Uiso 1 1 calc R . .
C35 C 0.8585(8) 0.4237(5) 0.4374(3) 0.091(2) Uani 1 1 d . . .
H35A H 0.8901 0.4735 0.4483 0.109 Uiso 1 1 calc R . .
C36 C 0.7439(7) 0.4161(4) 0.3960(3) 0.0694(18) Uani 1 1 d . . .
C37 C 0.7123(8) 0.1958(4) 0.3928(3) 0.099(3) Uani 1 1 d . . .
H37A H 0.6326 0.1988 0.3643 0.148 Uiso 1 1 calc R . .
H37B H 0.6978 0.1712 0.4315 0.148 Uiso 1 1 calc R . .
H37C H 0.7734 0.1657 0.3737 0.148 Uiso 1 1 calc R . .
C38 C 0.6731(8) 0.4891(4) 0.3716(4) 0.107(3) Uani 1 1 d . . .
H38A H 0.5962 0.4749 0.3437 0.160 Uiso 1 1 calc R . .
H38B H 0.7273 0.5202 0.3489 0.160 Uiso 1 1 calc R . .
H38C H 0.6506 0.5186 0.4066 0.160 Uiso 1 1 calc R . .
C41 C 0.3260(5) 0.2368(3) 0.2641(3) 0.0600(16) Uani 1 1 d . . .
C42 C 0.1713(7) 0.1380(4) 0.2917(3) 0.093(2) Uani 1 1 d . . .
H42A H 0.2053 0.1070 0.2606 0.139 Uiso 1 1 calc R . .
H42B H 0.0800 0.1441 0.2796 0.139 Uiso 1 1 calc R . .
H42C H 0.1880 0.1123 0.3321 0.139 Uiso 1 1 calc R . .
C43 C 0.1970(7) 0.2705(6) 0.3421(4) 0.119(3) Uani 1 1 d . . .
H43A H 0.1827 0.3206 0.3209 0.143 Uiso 1 1 calc R . .
H43B H 0.1152 0.2541 0.3537 0.143 Uiso 1 1 calc R . .
C44 C 0.2816(7) 0.2824(6) 0.3974(3) 0.111(3) Uani 1 1 d . . .
H44A H 0.2928 0.2320 0.4184 0.134 Uiso 1 1 calc R . .
H44B H 0.2372 0.3155 0.4241 0.134 Uiso 1 1 calc R . .
C45 C 0.4668(6) 0.3211(3) 0.3460(2) 0.0561(14) Uani 1 1 d . . .
C46 C 0.4817(7) 0.3256(5) 0.4627(3) 0.107(3) Uani 1 1 d . . .
H46A H 0.5635 0.3496 0.4602 0.160 Uiso 1 1 calc R . .
H46B H 0.4950 0.2755 0.4829 0.160 Uiso 1 1 calc R . .
H46C H 0.4330 0.3584 0.4869 0.160 Uiso 1 1 calc R . .
C51 C 0.077(2) 0.4472(13) 0.0109(15) 0.187(6) Uani 1 1 d . . .
H51A H 0.1334 0.4058 0.0215 0.224 Uiso 1 1 calc R . .
C52 C 0.100(2) 0.512(3) 0.0403(11) 0.257(10) Uani 1 1 d . . .
H52A H 0.1767 0.5201 0.0675 0.309 Uiso 1 1 calc R . .
C53 C 0.020(4) 0.5639(11) 0.0319(10) 0.197(7) Uani 1 1 d . . .
H53 H 0.0285 0.6096 0.0558 0.237 Uiso 1 1 calc R . .
B3 B 0.5952(6) 0.2675(4) 0.1178(3) 0.0504(17) Uani 1 1 d . . .
H3 H 0.4972 0.2519 0.0957 0.060 Uiso 1 1 calc R . .
B4 B 0.7054(7) 0.3154(4) 0.0747(3) 0.0628(19) Uani 1 1 d . . .
H4 H 0.6803 0.3304 0.0243 0.075 Uiso 1 1 calc R . .
B5 B 0.8019(7) 0.3775(5) 0.1292(4) 0.069(2) Uani 1 1 d . . .
H5 H 0.8404 0.4334 0.1146 0.083 Uiso 1 1 calc R . .
B6 B 0.7470(6) 0.3658(4) 0.2032(3) 0.0569(18) Uani 1 1 d . . .
H6 H 0.7479 0.4147 0.2368 0.068 Uiso 1 1 calc R . .
B7 B 0.6840(6) 0.2076(4) 0.1752(3) 0.0539(17) Uani 1 1 d . . .
H7 H 0.6454 0.1519 0.1900 0.065 Uiso 1 1 calc R . .
B8 B 0.7343(7) 0.2192(4) 0.1003(3) 0.0629(19) Uani 1 1 d . . .
H8 H 0.7284 0.1710 0.0659 0.076 Uiso 1 1 calc R . .
B9 B 0.8622(7) 0.2864(5) 0.1078(4) 0.071(2) Uani 1 1 d . . .
H9 H 0.9405 0.2823 0.0790 0.085 Uiso 1 1 calc R . .
B10 B 0.8892(6) 0.3186(5) 0.1877(4) 0.074(2) Uani 1 1 d . . .
H10 H 0.9854 0.3362 0.2113 0.088 Uiso 1 1 calc R . .
B11 B 0.7790(6) 0.2693(4) 0.2284(3) 0.0585(18) Uani 1 1 d . . .
H11 H 0.8038 0.2543 0.2789 0.070 Uiso 1 1 calc R . .
B12 B 0.8496(6) 0.2184(4) 0.1702(3) 0.064(2) Uani 1 1 d . . .
H12 H 0.9188 0.1704 0.1819 0.077 Uiso 1 1 calc R . .

loop_
_atom_site_aniso_label
_atom_site_aniso_U_11
_atom_site_aniso_U_22
_atom_site_aniso_U_33
_atom_site_aniso_U_23
_atom_site_aniso_U_13
_atom_site_aniso_U_12
Ti1 0.0410(5) 0.0417(5) 0.0428(5) 0.0069(5) 0.0085(4) 0.0027(5)
N1 0.039(3) 0.055(3) 0.053(3) 0.011(2) 0.007(2) -0.001(2)
N2 0.078(4) 0.077(4) 0.101(4) -0.025(3) 0.056(3) -0.033(3)
N3 0.069(3) 0.095(4) 0.048(3) -0.009(3) 0.021(3) -0.009(3)
N4 0.051(3) 0.053(3) 0.048(3) 0.008(2) 0.010(2) -0.001(2)
C1 0.054(3) 0.051(3) 0.047(3) 0.002(3) 0.017(3) -0.002(3)
C2 0.040(3) 0.047(3) 0.042(3) 0.007(2) 0.006(2) 0.001(2)
C11 0.068(4) 0.041(3) 0.056(4) 0.009(3) 0.022(3) 0.001(3)
C12 0.105(5) 0.051(4) 0.114(6) 0.010(4) 0.064(5) 0.000(4)
C13 0.118(6) 0.091(5) 0.054(4) 0.032(4) 0.018(4) 0.031(5)
C14 0.048(3) 0.042(3) 0.052(3) 0.011(3) 0.009(3) 0.007(3)
C15 0.052(4) 0.071(4) 0.057(4) 0.024(3) -0.005(3) 0.000(3)
C16 0.040(3) 0.080(5) 0.108(6) 0.047(4) 0.015(4) 0.017(4)
C17 0.069(4) 0.059(4) 0.084(5) 0.026(4) 0.036(4) 0.028(4)
C18 0.063(4) 0.035(3) 0.074(4) 0.011(3) 0.020(3) 0.009(3)
C21 0.051(3) 0.052(4) 0.070(4) 0.001(3) 0.022(3) -0.010(3)
C22 0.065(4) 0.071(5) 0.060(4) -0.005(4) 0.008(3) -0.020(4)
C23 0.097(6) 0.115(7) 0.071(5) -0.020(5) 0.026(4) -0.028(5)
C24 0.111(7) 0.092(7) 0.112(7) -0.033(6) 0.068(6) -0.023(6)
C25 0.085(5) 0.058(5) 0.115(6) 0.002(5) 0.046(5) 0.001(4)
C26 0.056(4) 0.055(4) 0.084(5) 0.005(4) 0.023(3) -0.009(3)
C27 0.089(5) 0.120(7) 0.082(5) -0.003(5) -0.019(4) -0.021(5)
C28 0.099(5) 0.070(5) 0.093(5) 0.021(4) -0.006(5) -0.006(4)
C31 0.064(4) 0.067(4) 0.040(3) -0.002(3) 0.011(3) -0.008(3)
C32 0.071(4) 0.076(5) 0.054(4) 0.007(3) -0.001(3) -0.003(4)
C33 0.081(5) 0.115(7) 0.067(5) 0.021(5) 0.003(4) 0.010(5)
C34 0.079(6) 0.156(9) 0.068(5) -0.001(6) 0.006(4) -0.022(6)
C35 0.100(6) 0.099(6) 0.074(5) -0.002(5) 0.011(5) -0.036(5)
C36 0.079(5) 0.080(5) 0.050(4) -0.001(3) 0.013(3) -0.013(4)
C37 0.133(7) 0.070(5) 0.086(5) 0.021(4) -0.007(5) 0.006(5)
C38 0.146(7) 0.058(5) 0.107(6) -0.018(4) -0.010(6) -0.014(5)
C41 0.053(4) 0.056(4) 0.075(4) 0.003(3) 0.020(3) 0.001(3)
C42 0.097(5) 0.099(6) 0.090(5) -0.006(4) 0.039(4) -0.050(5)
C43 0.082(6) 0.154(8) 0.133(8) -0.056(7) 0.054(6) -0.038(6)
C44 0.067(5) 0.203(10) 0.070(5) -0.038(6) 0.027(4) -0.010(6)
C45 0.061(4) 0.057(4) 0.050(3) -0.001(3) 0.011(3) 0.006(3)
C46 0.113(6) 0.158(8) 0.053(4) -0.013(5) 0.025(4) -0.031(6)
C51 0.195(19) 0.158(17) 0.198(17) -0.021(13) -0.001(17) 0.009(13)
C52 0.23(2) 0.26(3) 0.28(2) -0.04(3) 0.018(18) 0.07(3)
C53 0.208(19) 0.201(19) 0.171(16) 0.001(13) -0.013(17) 0.038(19)
B3 0.062(4) 0.041(4) 0.049(4) -0.005(3) 0.009(3) -0.005(3)
B4 0.089(5) 0.054(4) 0.050(4) 0.000(4) 0.028(4) -0.006(4)
B5 0.064(5) 0.076(5) 0.077(5) -0.018(4) 0.039(4) -0.021(4)
B6 0.042(4) 0.071(5) 0.059(4) -0.012(4) 0.013(3) -0.014(4)
B7 0.043(4) 0.049(4) 0.073(5) 0.002(3) 0.018(3) 0.009(3)
B8 0.068(5) 0.060(5) 0.065(5) -0.009(4) 0.023(4) -0.004(4)
B9 0.056(4) 0.071(5) 0.093(6) -0.012(4) 0.038(4) -0.006(4)
B10 0.041(4) 0.098(6) 0.084(5) -0.029(5) 0.016(4) -0.003(4)
B11 0.033(3) 0.077(5) 0.064(4) 0.001(4) 0.003(3) 0.005(4)
B12 0.051(4) 0.062(5) 0.081(5) -0.003(4) 0.013(4) 0.010(4)

loop_
_atom_type_symbol
_atom_type_description
_atom_type_scat_dispersion_real
_atom_type_scat_dispersion_imag
_atom_type_scat_source
C C 0.0033 0.0016 'International Tables Vol C Tables 4.2.6.8 and 6.1.1.4'
H H 0.0000 0.0000 'International Tables Vol C Tables 4.2.6.8 and 6.1.1.4'
B B 0.0013 0.0007 'International Tables Vol C Tables 4.2.6.8 and 6.1.1.4'
N N 0.0061 0.0033 'International Tables Vol C Tables 4.2.6.8 and 6.1.1.4'
Ti Ti 0.2776 0.4457 'International Tables Vol C Tables 4.2.6.8 and 6.1.1.4'

loop_
_geom_angle_atom_site_label_1
_geom_angle_atom_site_label_2
_geom_angle_atom_site_label_3
_geom_angle
_geom_angle_site_symmetry_1
_geom_angle_site_symmetry_3
_geom_angle_publ_flag
C41 Ti1 C45 78.0(2) . . ?
C41 Ti1 N4 106.8(2) . . ?
C45 Ti1 N4 35.63(18) . . ?
C41 Ti1 N1 35.59(19) . . ?
C45 Ti1 N1 103.9(2) . . ?
N4 Ti1 N1 117.96(16) . . ?
C41 Ti1 C2 124.5(2) . . ?
C45 Ti1 C2 125.8(2) . . ?
N4 Ti1 C2 91.69(18) . . ?
N1 Ti1 C2 89.42(17) . . ?
C41 Ti1 C17 104.2(2) . . ?
C45 Ti1 C17 82.1(2) . . ?
N4 Ti1 C17 95.0(2) . . ?
N1 Ti1 C17 131.6(2) . . ?
C2 Ti1 C17 126.17(19) . . ?
C41 Ti1 C16 81.6(2) . . ?
C45 Ti1 C16 102.5(3) . . ?
N4 Ti1 C16 126.8(2) . . ?
N1 Ti1 C16 99.3(2) . . ?
C2 Ti1 C16 127.2(2) . . ?
C17 Ti1 C16 34.4(2) . . ?
C41 Ti1 C18 137.1(2) . . ?
C45 Ti1 C18 99.3(2) . . ?
N4 Ti1 C18 91.91(19) . . ?
N1 Ti1 C18 150.04(19) . . ?
C2 Ti1 C18 92.11(18) . . ?
C17 Ti1 C18 34.43(18) . . ?
C16 Ti1 C18 56.9(2) . . ?
C41 Ti1 C15 95.9(2) . . ?
C45 Ti1 C15 136.4(2) . . ?
N4 Ti1 C15 148.2(2) . . ?
N1 Ti1 C15 93.47(19) . . ?
C2 Ti1 C15 93.43(19) . . ?
C17 Ti1 C15 57.3(2) . . ?
C16 Ti1 C15 34.6(2) . . ?
C18 Ti1 C15 56.6(2) . . ?
C41 Ti1 C14 129.8(2) . . ?
C45 Ti1 C14 133.3(2) . . ?
N4 Ti1 C14 119.95(18) . . ?
N1 Ti1 C14 119.63(18) . . ?
C2 Ti1 C14 73.51(17) . . ?
C17 Ti1 C14 57.11(19) . . ?
C16 Ti1 C14 56.91(19) . . ?
C18 Ti1 C14 34.01(17) . . ?
C15 Ti1 C14 33.93(17) . . ?
C41 N1 C21 131.8(5) . . ?
C41 N1 Ti1 68.0(3) . . ?
C21 N1 Ti1 160.2(4) . . ?
C41 N2 C42 125.4(5) . . ?
C41 N2 C43 115.7(6) . . ?
C42 N2 C43 118.8(5) . . ?
C45 N3 C46 123.7(5) . . ?
C45 N3 C44 120.9(5) . . ?
C46 N3 C44 114.2(5) . . ?
C45 N4 C31 130.2(5) . . ?
C45 N4 Ti1 69.6(3) . . ?
C31 N4 Ti1 160.1(4) . . ?
C11 C1 B3 117.2(4) . . ?
C11 C1 B6 117.2(5) . . ?
B3 C1 B6 111.4(4) . . ?
C11 C1 B4 122.3(5) . . ?
B3 C1 B4 63.2(4) . . ?
B6 C1 B4 113.9(5) . . ?
C11 C1 B5 122.3(5) . . ?
B3 C1 B5 114.0(5) . . ?
B6 C1 B5 62.8(4) . . ?
B4 C1 B5 62.7(4) . . ?
C11 C1 C2 115.4(4) . . ?
B3 C1 C2 60.8(3) . . ?
B6 C1 C2 60.0(3) . . ?
B4 C1 C2 112.3(4) . . ?
B5 C1 C2 111.5(4) . . ?
B6 C2 B11 61.5(4) . . ?
B6 C2 C1 59.2(3) . . ?
B11 C2 C1 106.9(4) . . ?
B6 C2 B3 109.0(4) . . ?
B11 C2 B3 109.8(4) . . ?
C1 C2 B3 58.7(3) . . ?
B6 C2 B7 110.4(4) . . ?
B11 C2 B7 60.9(3) . . ?
C1 C2 B7 106.4(4) . . ?
B3 C2 B7 60.9(3) . . ?
B6 C2 Ti1 117.9(3) . . ?
B11 C2 Ti1 126.0(3) . . ?
C1 C2 Ti1 117.3(3) . . ?
B3 C2 Ti1 118.8(3) . . ?
B7 C2 Ti1 126.4(3) . . ?
C14 C11 C13 109.1(5) . . ?
C14 C11 C12 109.1(5) . . ?
C13 C11 C12 107.5(5) . . ?
C14 C11 C1 109.1(4) . . ?
C13 C11 C1 110.6(5) . . ?
C12 C11 C1 111.3(5) . . ?
C15 C14 C18 107.9(5) . . ?
C15 C14 C11 125.5(5) . . ?
C18 C14 C11 126.4(5) . . ?
C15 C14 Ti1 72.6(3) . . ?
C18 C14 Ti1 72.4(3) . . ?
C11 C14 Ti1 124.6(3) . . ?
C14 C15 C16 107.7(6) . . ?
C14 C15 Ti1 73.5(3) . . ?
C16 C15 Ti1 71.4(3) . . ?
C17 C16 C15 108.1(5) . . ?
C17 C16 Ti1 72.1(3) . . ?
C15 C16 Ti1 74.1(3) . . ?
C16 C17 C18 108.1(6) . . ?
C16 C17 Ti1 73.5(4) . . ?
C18 C17 Ti1 74.7(3) . . ?
C17 C18 C14 108.1(6) . . ?
C17 C18 Ti1 70.9(3) . . ?
C14 C18 Ti1 73.6(3) . . ?
C22 C21 C26 121.7(6) . . ?
C22 C21 N1 119.3(5) . . ?
C26 C21 N1 119.0(5) . . ?
C23 C22 C21 118.7(7) . . ?
C23 C22 C27 119.5(7) . . ?
C21 C22 C27 121.8(6) . . ?
C22 C23 C24 120.2(8) . . ?
C25 C24 C23 120.6(8) . . ?
C24 C25 C26 121.4(7) . . ?
C25 C26 C21 117.0(7) . . ?
C25 C26 C28 120.6(7) . . ?
C21 C26 C28 122.4(6) . . ?
C36 C31 C32 120.2(6) . . ?
C36 C31 N4 120.3(6) . . ?
C32 C31 N4 119.4(5) . . ?
C33 C32 C31 118.9(7) . . ?
C33 C32 C37 119.8(7) . . ?
C31 C32 C37 121.3(6) . . ?
C32 C33 C34 120.5(7) . . ?
C35 C34 C33 119.7(7) . . ?
C34 C35 C36 121.8(8) . . ?
C31 C36 C35 118.8(7) . . ?
C31 C36 C38 122.5(6) . . ?
C35 C36 C38 118.7(7) . . ?
N1 C41 N2 135.2(6) . . ?
N1 C41 Ti1 76.4(3) . . ?
N2 C41 Ti1 148.2(5) . . ?
C44 C43 N2 118.4(8) . . ?
C43 C44 N3 123.7(6) . . ?
N4 C45 N3 133.5(5) . . ?
N4 C45 Ti1 74.7(3) . . ?
N3 C45 Ti1 151.7(5) . . ?
C53 C51 C52 123(2) 3_565 . ?
C53 C52 C51 119(3) . . ?
C52 C53 C51 117(2) . 3_565 ?
C1 B3 C2 60.4(3) . . ?
C1 B3 B7 106.9(4) . . ?
C2 B3 B7 59.7(3) . . ?
C1 B3 B8 104.7(5) . . ?
C2 B3 B8 107.4(4) . . ?
B7 B3 B8 60.3(4) . . ?
C1 B3 B4 58.7(3) . . ?
C2 B3 B4 108.4(4) . . ?
B7 B3 B4 108.1(5) . . ?
B8 B3 B4 58.9(4) . . ?
C1 B4 B8 105.1(5) . . ?
C1 B4 B9 105.4(5) . . ?
B8 B4 B9 60.1(4) . . ?
C1 B4 B5 58.8(3) . . ?
B8 B4 B5 107.6(5) . . ?
B9 B4 B5 59.8(4) . . ?
C1 B4 B3 58.0(3) . . ?
B8 B4 B3 60.1(4) . . ?
B9 B4 B3 107.7(5) . . ?
B5 B4 B3 106.7(4) . . ?
C1 B5 B10 105.5(5) . . ?
C1 B5 B9 105.0(5) . . ?
B10 B5 B9 60.6(4) . . ?
C1 B5 B6 58.1(3) . . ?
B10 B5 B6 60.3(4) . . ?
B9 B5 B6 107.9(6) . . ?
C1 B5 B4 58.5(4) . . ?
B10 B5 B4 108.1(5) . . ?
B9 B5 B4 59.7(4) . . ?
B6 B5 B4 106.7(5) . . ?
C1 B6 C2 60.9(3) . . ?
C1 B6 B11 106.7(5) . . ?
C2 B6 B11 59.5(3) . . ?
C1 B6 B10 105.4(5) . . ?
C2 B6 B10 107.8(5) . . ?
B11 B6 B10 60.0(4) . . ?
C1 B6 B5 59.1(4) . . ?
C2 B6 B5 109.2(5) . . ?
B11 B6 B5 107.9(5) . . ?
B10 B6 B5 59.3(4) . . ?
C2 B7 B11 59.1(3) . . ?
C2 B7 B3 59.4(3) . . ?
B11 B7 B3 107.1(5) . . ?
C2 B7 B12 107.7(5) . . ?
B11 B7 B12 60.4(4) . . ?
B3 B7 B12 108.8(5) . . ?
C2 B7 B8 106.9(5) . . ?
B11 B7 B8 107.5(5) . . ?
B3 B7 B8 60.1(4) . . ?
B12 B7 B8 60.3(4) . . ?
B4 B8 B9 60.5(4) . . ?
B4 B8 B3 61.0(4) . . ?
B9 B8 B3 108.7(5) . . ?
B4 B8 B7 109.2(5) . . ?
B9 B8 B7 108.6(5) . . ?
B3 B8 B7 59.6(4) . . ?
B4 B8 B12 109.7(5) . . ?
B9 B8 B12 60.8(4) . . ?
B3 B8 B12 108.0(5) . . ?
B7 B8 B12 59.8(4) . . ?
B8 B9 B4 59.4(4) . . ?
B8 B9 B5 107.5(5) . . ?
B4 B9 B5 60.5(4) . . ?
B8 B9 B10 107.5(5) . . ?
B4 B9 B10 107.7(5) . . ?
B5 B9 B10 59.4(4) . . ?
B8 B9 B12 60.1(4) . . ?
B4 B9 B12 108.2(5) . . ?
B5 B9 B12 108.2(5) . . ?
B10 B9 B12 60.3(4) . . ?
B5 B10 B11 108.3(5) . . ?
B5 B10 B6 60.4(4) . . ?
B11 B10 B6 59.4(4) . . ?
B5 B10 B9 60.0(4) . . ?
B11 B10 B9 107.6(5) . . ?
B6 B10 B9 107.6(5) . . ?
B5 B10 B12 108.6(5) . . ?
B11 B10 B12 59.7(4) . . ?
B6 B10 B12 107.3(5) . . ?
B9 B10 B12 60.2(4) . . ?
C2 B11 B7 60.0(3) . . ?
C2 B11 B6 58.9(3) . . ?
B7 B11 B6 107.6(5) . . ?
C2 B11 B10 107.8(5) . . ?
B7 B11 B10 108.7(5) . . ?
B6 B11 B10 60.5(4) . . ?
C2 B11 B12 108.5(5) . . ?
B7 B11 B12 60.3(4) . . ?
B6 B11 B12 109.2(5) . . ?
B10 B11 B12 60.9(4) . . ?
B7 B12 B11 59.3(4) . . ?
B7 B12 B8 59.9(4) . . ?
B11 B12 B8 106.4(5) . . ?
B7 B12 B9 107.2(5) . . ?
B11 B12 B9 106.8(5) . . ?
B8 B12 B9 59.0(4) . . ?
B7 B12 B10 106.7(5) . . ?
B11 B12 B10 59.4(4) . . ?
B8 B12 B10 106.0(5) . . ?
B9 B12 B10 59.5(4) . . ?

loop_
_geom_bond_atom_site_label_1
_geom_bond_atom_site_label_2
_geom_bond_distance
_geom_bond_site_symmetry_2
_geom_bond_publ_flag
Ti1 C41 2.023(6) . ?
Ti1 C45 2.043(5) . ?
Ti1 N4 2.102(4) . ?
Ti1 N1 2.121(5) . ?
Ti1 C2 2.285(5) . ?
Ti1 C17 2.331(6) . ?
Ti1 C16 2.348(6) . ?
Ti1 C18 2.379(5) . ?
Ti1 C15 2.383(5) . ?
Ti1 C14 2.395(5) . ?
N1 C41 1.270(7) . ?
N1 C21 1.433(7) . ?
N2 C41 1.336(7) . ?
N2 C42 1.449(7) . ?
N2 C43 1.461(8) . ?
N3 C45 1.357(7) . ?
N3 C46 1.450(7) . ?
N3 C44 1.474(8) . ?
N4 C45 1.270(6) . ?
N4 C31 1.435(7) . ?
C1 C11 1.561(7) . ?
C1 B3 1.692(8) . ?
C1 B6 1.693(8) . ?
C1 B4 1.704(8) . ?
C1 B5 1.710(8) . ?
C1 C2 1.722(7) . ?
C2 B6 1.707(8) . ?
C2 B11 1.718(8) . ?
C2 B3 1.728(8) . ?
C2 B7 1.735(8) . ?
C11 C14 1.527(7) . ?
C11 C13 1.530(8) . ?
C11 C12 1.537(8) . ?
C14 C15 1.394(7) . ?
C14 C18 1.396(7) . ?
C15 C16 1.405(8) . ?
C16 C17 1.385(9) . ?
C17 C18 1.395(7) . ?
C21 C22 1.385(8) . ?
C21 C26 1.396(8) . ?
C22 C23 1.376(9) . ?
C22 C27 1.512(9) . ?
C23 C24 1.380(10) . ?
C24 C25 1.352(10) . ?
C25 C26 1.395(9) . ?
C26 C28 1.485(8) . ?
C31 C36 1.382(8) . ?
C31 C32 1.399(8) . ?
C32 C33 1.386(9) . ?
C32 C37 1.487(8) . ?
C33 C34 1.386(11) . ?
C34 C35 1.346(10) . ?
C35 C36 1.390(9) . ?
C36 C38 1.504(9) . ?
C43 C44 1.384(9) . ?
C51 C53 1.27(2) 3_565 ?
C51 C52 1.29(2) . ?
C52 C53 1.21(2) . ?
C53 C51 1.27(2) 3_565 ?
B3 B7 1.755(9) . ?
B3 B8 1.765(9) . ?
B3 B4 1.781(9) . ?
B4 B8 1.744(10) . ?
B4 B9 1.763(10) . ?
B4 B5 1.776(10) . ?
B5 B10 1.753(11) . ?
B5 B9 1.765(10) . ?
B5 B6 1.772(9) . ?
B6 B11 1.751(10) . ?
B6 B10 1.771(9) . ?
B7 B11 1.750(9) . ?
B7 B12 1.767(9) . ?
B7 B8 1.768(9) . ?
B8 B9 1.756(10) . ?
B8 B12 1.775(10) . ?
B9 B10 1.775(10) . ?
B9 B12 1.788(11) . ?
B10 B11 1.762(10) . ?
B10 B12 1.790(10) . ?
B11 B12 1.769(9) . ?
